data_7052159
loop_
_publ_author_name
'Liliana Dobrza\'nska'
'Gareth O. Lloyd'
'Leonard J. Barbour'

_publ_section_title
;
 The solvent-templating effect as the driving factor that influences
 the formation of crystalline materials based on the stacking of
 metallocycles
;
_journal_issue 5
_journal_name_full 'New Journal of Chemistry'
_journal_page_first 669
_journal_paper_doi 10.1039/b618495m
_journal_volume 31
_journal_year 2007
_chemical_formula_moiety 'C16 H18 Cl2 Cu N4, C2 H4 Cl2'
_chemical_formula_sum 'C18 H22 Cl4 Cu N4'
_chemical_formula_weight 499.74
_chemical_name_common 9
_chemical_name_systematic
;
?
;
_space_group_IT_number 2
_symmetry_cell_setting triclinic
_symmetry_space_group_name_Hall '-P 1'
_symmetry_space_group_name_H-M 'P -1'
_atom_sites_solution_hydrogens geom
_atom_sites_solution_primary direct
_atom_sites_solution_secondary difmap
_audit_creation_method SHELXL-97
_cell_angle_alpha 104.272(10)
_cell_angle_beta 91.858(10)
_cell_angle_gamma 112.793(9)
_cell_formula_units_Z 2
_cell_length_a 8.539(5)
_cell_length_b 10.673(6)
_cell_length_c 13.386(7)
_cell_measurement_temperature 100(2)
_cell_volume 1078.7(10)
_computing_cell_refinement 'SAINT (Bruker, 2002)'
_computing_data_collection 'SMART (Bruker, 2001)'
_computing_data_reduction SAINT
_computing_molecular_graphics 'X-Seed (Barbour 2001)'
_computing_publication_material X-Seed
_computing_structure_refinement 'SHELXL-97 (Sheldrick, 1997)'
_computing_structure_solution 'SHELXS-97 (Sheldrick, 1990)'
_diffrn_ambient_temperature 100(2)
_diffrn_measured_fraction_theta_full 0.984
_diffrn_measured_fraction_theta_max 0.891
_diffrn_measurement_device_type 'Bruker APEX CCD area-detector'
_diffrn_measurement_method \w
_diffrn_radiation_monochromator graphite
_diffrn_radiation_source 'fine-focus sealed tube'
_diffrn_radiation_type MoK\a
_diffrn_radiation_wavelength 0.71073
_diffrn_reflns_av_R_equivalents 0.0517
_diffrn_reflns_av_sigmaI/netI 0.1374
_diffrn_reflns_limit_h_max 11
_diffrn_reflns_limit_h_min -11
_diffrn_reflns_limit_k_max 13
_diffrn_reflns_limit_k_min -14
_diffrn_reflns_limit_l_max 17
_diffrn_reflns_limit_l_min -11
_diffrn_reflns_number 6815
_diffrn_reflns_theta_full 25.00
_diffrn_reflns_theta_max 28.29
_diffrn_reflns_theta_min 1.59
_diffrn_standards_number 0
_exptl_absorpt_coefficient_mu 1.519
_exptl_absorpt_correction_T_max 0.8155
_exptl_absorpt_correction_T_min 0.7120
_exptl_absorpt_correction_type multi-scan
_exptl_absorpt_process_details 'SADABS (Sheldrick, 1997)'
_exptl_crystal_colour yellow
_exptl_crystal_density_diffrn 1.539
_exptl_crystal_density_method 'not measured'
_exptl_crystal_description prism
_exptl_crystal_F_000 510
_exptl_crystal_size_max 0.24
_exptl_crystal_size_mid 0.19
_exptl_crystal_size_min 0.14
_refine_diff_density_max 1.064
_refine_diff_density_min -0.843
_refine_diff_density_rms 0.143
_refine_ls_extinction_method none
_refine_ls_goodness_of_fit_ref 0.959
_refine_ls_hydrogen_treatment constr
_refine_ls_matrix_type full
_refine_ls_number_parameters 246
_refine_ls_number_reflns 4785
_refine_ls_number_restraints 0
_refine_ls_restrained_S_all 0.959
_refine_ls_R_factor_all 0.1259
_refine_ls_R_factor_gt 0.0731
_refine_ls_shift/su_max 0.000
_refine_ls_shift/su_mean 0.000
_refine_ls_structure_factor_coef Fsqd
_refine_ls_weighting_details 'calc w=1/[\s^2^(Fo^2^)+(0.0684P)^2^+0.0000P] where P=(Fo^2^+2Fc^2^)/3'
_refine_ls_weighting_scheme calc
_refine_ls_wR_factor_gt 0.1420
_refine_ls_wR_factor_ref 0.1655
_reflns_number_gt 2940
_reflns_number_total 4785
_reflns_threshold_expression >2sigma(I)
_cod_data_source_file b618495m.txt
_cod_data_source_block I
_cod_original_sg_symbol_H-M P-1
_cod_database_code 7052159

loop_
_symmetry_equiv_pos_as_xyz
'x, y, z'
'-x, -y, -z'

loop_
_atom_site_label
_atom_site_type_symbol
_atom_site_fract_x
_atom_site_fract_y
_atom_site_fract_z
_atom_site_U_iso_or_equiv
_atom_site_adp_type
_atom_site_occupancy
_atom_site_symmetry_multiplicity
_atom_site_calc_flag
_atom_site_refinement_flags
_atom_site_disorder_assembly
_atom_site_disorder_group
Cu1 Cu 0.21831(9) 0.49966(7) 0.23990(6) 0.0156(2) Uani 1 1 d . . .
Cl1 Cl -0.02110(18) 0.51191(16) 0.17681(12) 0.0233(4) Uani 1 1 d . . .
N1 N 0.1649(6) 0.4568(5) 0.3722(4) 0.0156(10) Uani 1 1 d . . .
Cl2 Cl 0.46687(18) 0.69327(15) 0.30023(12) 0.0228(4) Uani 1 1 d . . .
C2 C 0.0276(7) 0.3532(6) 0.3888(4) 0.0165(12) Uani 1 1 d . . .
Cl3 Cl -0.1139(2) -0.0612(2) -0.16647(17) 0.0482(5) Uani 1 1 d . . .
N3 N 0.0444(6) 0.3537(5) 0.4890(4) 0.0169(11) Uani 1 1 d . . .
Cl4 Cl -0.4155(3) -0.1309(2) -0.36793(15) 0.0536(6) Uani 1 1 d . . .
C4 C 0.1988(7) 0.4605(6) 0.5391(5) 0.0214(14) Uani 1 1 d . . .
H4 H 0.2438 0.4855 0.6104 0.026 Uiso 1 1 calc R . .
C5 C 0.2735(8) 0.5228(6) 0.4665(5) 0.0196(13) Uani 1 1 d . . .
H5 H 0.3829 0.5996 0.4782 0.023 Uiso 1 1 calc R . .
C6 C -0.1202(7) 0.2493(6) 0.3097(5) 0.0213(14) Uani 1 1 d . . .
H6A H -0.1144 0.2791 0.2458 0.032 Uiso 1 1 calc R . .
H6B H -0.2274 0.2441 0.3363 0.032 Uiso 1 1 calc R . .
H6C H -0.1165 0.1559 0.2945 0.032 Uiso 1 1 calc R . .
C7 C -0.0747(7) 0.2494(6) 0.5362(5) 0.0188(13) Uani 1 1 d . . .
H7A H -0.1944 0.2222 0.5057 0.023 Uiso 1 1 calc R . .
H7B H -0.0628 0.2924 0.6121 0.023 Uiso 1 1 calc R . .
C8 C -0.0368(7) 0.1198(6) 0.5172(4) 0.0153(12) Uani 1 1 d . . .
C9 C 0.1151(8) 0.1274(6) 0.5636(5) 0.0207(14) Uani 1 1 d . . .
H9 H 0.1949 0.2151 0.6084 0.025 Uiso 1 1 calc R . .
C10 C 0.1526(7) 0.0101(6) 0.5462(5) 0.0213(14) Uani 1 1 d . . .
H10 H 0.2587 0.0182 0.5778 0.026 Uiso 1 1 calc R . .
N11 N 0.2777(5) 0.4103(4) 0.1102(3) 0.0131(10) Uani 1 1 d . . .
C12 C 0.4096(7) 0.3730(5) 0.1051(5) 0.0164(13) Uani 1 1 d . . .
N13 N 0.4253(6) 0.3235(4) 0.0047(4) 0.0144(10) Uani 1 1 d . . .
C14 C 0.2975(7) 0.3272(6) -0.0574(5) 0.0188(13) Uani 1 1 d . . .
H14 H 0.2763 0.2975 -0.1314 0.023 Uiso 1 1 calc R . .
C15 C 0.2072(7) 0.3820(6) 0.0080(4) 0.0175(13) Uani 1 1 d . . .
H15 H 0.1110 0.3983 -0.0128 0.021 Uiso 1 1 calc R . .
C16 C 0.5223(7) 0.3825(6) 0.1953(5) 0.0216(13) Uani 1 1 d . . .
H16A H 0.4887 0.4250 0.2599 0.032 Uiso 1 1 calc R . .
H16B H 0.6417 0.4413 0.1913 0.032 Uiso 1 1 calc R . .
H16C H 0.5114 0.2874 0.1945 0.032 Uiso 1 1 calc R . .
C17 C 0.5563(8) 0.2737(6) -0.0313(5) 0.0192(13) Uani 1 1 d . . .
H17A H 0.6704 0.3443 0.0059 0.023 Uiso 1 1 calc R . .
H17B H 0.5571 0.2652 -0.1066 0.023 Uiso 1 1 calc R . .
C18 C 0.5247(7) 0.1311(6) -0.0131(4) 0.0159(12) Uani 1 1 d . . .
C19 C 0.3635(7) 0.0207(5) -0.0409(4) 0.0159(12) Uani 1 1 d . . .
H19 H 0.2695 0.0340 -0.0692 0.019 Uiso 1 1 calc R . .
C20 C 0.3402(7) -0.1104(6) -0.0270(4) 0.0165(13) Uani 1 1 d . . .
H20 H 0.2296 -0.1862 -0.0456 0.020 Uiso 1 1 calc R . .
C21 C -0.1531(10) 0.0638(8) -0.2193(6) 0.045(2) Uani 1 1 d . . .
H21A H -0.1114 0.1562 -0.1653 0.054 Uiso 1 1 calc R . .
H21B H -0.0873 0.0774 -0.2782 0.054 Uiso 1 1 calc R . .
C22 C -0.3389(10) 0.0177(7) -0.2565(6) 0.0386(18) Uani 1 1 d . . .
H22B H -0.3563 0.0971 -0.2733 0.046 Uiso 1 1 calc R . .
H22A H -0.4064 -0.0063 -0.1999 0.046 Uiso 1 1 calc R . .

loop_
_atom_site_aniso_label
_atom_site_aniso_U_11
_atom_site_aniso_U_22
_atom_site_aniso_U_33
_atom_site_aniso_U_23
_atom_site_aniso_U_13
_atom_site_aniso_U_12
Cu1 0.0158(4) 0.0162(4) 0.0147(4) 0.0056(3) 0.0025(3) 0.0059(3)
Cl1 0.0206(8) 0.0308(8) 0.0232(8) 0.0112(7) 0.0021(6) 0.0134(6)
N1 0.018(2) 0.018(3) 0.016(3) 0.007(2) 0.001(2) 0.011(2)
Cl2 0.0213(8) 0.0182(7) 0.0217(8) 0.0059(6) -0.0004(6) 0.0006(6)
C2 0.020(3) 0.012(3) 0.015(3) 0.006(2) 0.001(2) 0.003(2)
Cl3 0.0372(10) 0.0555(12) 0.0612(14) 0.0213(11) 0.0142(10) 0.0250(9)
N3 0.023(3) 0.013(2) 0.017(3) 0.008(2) 0.005(2) 0.007(2)
Cl4 0.0466(12) 0.0514(12) 0.0325(11) -0.0013(9) 0.0096(9) -0.0038(9)
C4 0.025(3) 0.022(3) 0.017(3) 0.005(3) -0.003(3) 0.010(3)
C5 0.022(3) 0.014(3) 0.023(3) 0.007(3) -0.002(3) 0.008(2)
C6 0.022(3) 0.019(3) 0.019(3) 0.006(3) 0.004(3) 0.004(3)
C7 0.023(3) 0.018(3) 0.020(3) 0.011(3) 0.005(3) 0.010(2)
C8 0.019(3) 0.020(3) 0.014(3) 0.010(2) 0.009(2) 0.011(2)
C9 0.025(3) 0.010(3) 0.020(3) 0.003(2) 0.000(3) 0.001(2)
C10 0.019(3) 0.025(3) 0.023(3) 0.011(3) -0.001(3) 0.010(3)
N11 0.013(2) 0.013(2) 0.014(2) 0.0041(19) -0.0024(19) 0.0055(18)
C12 0.016(3) 0.006(3) 0.023(3) 0.003(2) 0.002(2) 0.000(2)
N13 0.014(2) 0.011(2) 0.019(3) 0.006(2) 0.004(2) 0.0038(19)
C14 0.027(3) 0.013(3) 0.016(3) 0.007(2) 0.001(3) 0.006(2)
C15 0.015(3) 0.021(3) 0.020(3) 0.013(3) 0.001(2) 0.007(2)
C16 0.017(3) 0.025(3) 0.028(4) 0.011(3) -0.002(3) 0.013(3)
C17 0.028(3) 0.013(3) 0.025(3) 0.010(3) 0.012(3) 0.013(2)
C18 0.023(3) 0.012(3) 0.010(3) 0.000(2) 0.004(2) 0.006(2)
C19 0.018(3) 0.015(3) 0.017(3) 0.003(2) 0.001(2) 0.010(2)
C20 0.017(3) 0.012(3) 0.014(3) 0.003(2) 0.003(2) 0.001(2)
C21 0.047(5) 0.032(4) 0.042(5) 0.010(4) -0.001(4) 0.001(4)
C22 0.053(5) 0.032(4) 0.033(4) 0.012(3) 0.007(4) 0.017(4)

loop_
_atom_type_symbol
_atom_type_description
_atom_type_scat_dispersion_real
_atom_type_scat_dispersion_imag
_atom_type_scat_source
C C 0.0033 0.0016 'International Tables Vol C Tables 4.2.6.8 and 6.1.1.4'
H H 0.0000 0.0000 'International Tables Vol C Tables 4.2.6.8 and 6.1.1.4'
N N 0.0061 0.0033 'International Tables Vol C Tables 4.2.6.8 and 6.1.1.4'
Cl Cl 0.1484 0.1585 'International Tables Vol C Tables 4.2.6.8 and 6.1.1.4'
Cu Cu 0.3201 1.2651 'International Tables Vol C Tables 4.2.6.8 and 6.1.1.4'

loop_
_geom_angle_atom_site_label_1
_geom_angle_atom_site_label_2
_geom_angle_atom_site_label_3
_geom_angle
_geom_angle_site_symmetry_1
_geom_angle_site_symmetry_3
_geom_angle_publ_flag
N11 Cu1 N1 136.75(19) . . ?
N11 Cu1 Cl1 99.46(14) . . ?
N1 Cu1 Cl1 103.24(14) . . ?
N11 Cu1 Cl2 99.65(14) . . ?
N1 Cu1 Cl2 98.61(14) . . ?
Cl1 Cu1 Cl2 122.21(7) . . ?
C2 N1 C5 106.3(5) . . ?
C2 N1 Cu1 128.0(4) . . ?
C5 N1 Cu1 125.5(4) . . ?
N1 C2 N3 109.7(5) . . ?
N1 C2 C6 126.1(5) . . ?
N3 C2 C6 124.1(5) . . ?
C2 N3 C4 108.6(5) . . ?
C2 N3 C7 126.1(5) . . ?
C4 N3 C7 125.1(5) . . ?
C5 C4 N3 106.2(5) . . ?
C5 C4 H4 126.9 . . ?
N3 C4 H4 126.9 . . ?
C4 C5 N1 109.1(5) . . ?
C4 C5 H5 125.4 . . ?
N1 C5 H5 125.4 . . ?
C2 C6 H6A 109.5 . . ?
C2 C6 H6B 109.5 . . ?
H6A C6 H6B 109.5 . . ?
C2 C6 H6C 109.5 . . ?
H6A C6 H6C 109.5 . . ?
H6B C6 H6C 109.5 . . ?
N3 C7 C8 110.4(5) . . ?
N3 C7 H7A 109.6 . . ?
C8 C7 H7A 109.6 . . ?
N3 C7 H7B 109.6 . . ?
C8 C7 H7B 109.6 . . ?
H7A C7 H7B 108.1 . . ?
C9 C8 C10 118.3(5) . 2_556 ?
C9 C8 C7 120.5(5) . . ?
C10 C8 C7 121.2(5) 2_556 . ?
C10 C9 C8 121.2(5) . . ?
C10 C9 H9 119.4 . . ?
C8 C9 H9 119.4 . . ?
C9 C10 C8 120.5(6) . 2_556 ?
C9 C10 H10 119.8 . . ?
C8 C10 H10 119.8 2_556 . ?
C12 N11 C15 106.2(5) . . ?
C12 N11 Cu1 123.8(4) . . ?
C15 N11 Cu1 129.8(4) . . ?
N11 C12 N13 110.0(5) . . ?
N11 C12 C16 125.6(5) . . ?
N13 C12 C16 124.4(5) . . ?
C12 N13 C14 108.5(5) . . ?
C12 N13 C17 125.6(5) . . ?
C14 N13 C17 125.9(5) . . ?
C15 C14 N13 106.2(5) . . ?
C15 C14 H14 126.9 . . ?
N13 C14 H14 126.9 . . ?
C14 C15 N11 109.2(5) . . ?
C14 C15 H15 125.4 . . ?
N11 C15 H15 125.4 . . ?
C12 C16 H16A 109.5 . . ?
C12 C16 H16B 109.5 . . ?
H16A C16 H16B 109.5 . . ?
C12 C16 H16C 109.5 . . ?
H16A C16 H16C 109.5 . . ?
H16B C16 H16C 109.5 . . ?
N13 C17 C18 112.0(4) . . ?
N13 C17 H17A 109.2 . . ?
C18 C17 H17A 109.2 . . ?
N13 C17 H17B 109.2 . . ?
C18 C17 H17B 109.2 . . ?
H17A C17 H17B 107.9 . . ?
C20 C18 C19 119.9(5) 2_655 . ?
C20 C18 C17 119.3(5) 2_655 . ?
C19 C18 C17 120.8(5) . . ?
C18 C19 C20 119.4(5) . . ?
C18 C19 H19 120.3 . . ?
C20 C19 H19 120.3 . . ?
C18 C20 C19 120.8(5) 2_655 . ?
C18 C20 H20 119.6 2_655 . ?
C19 C20 H20 119.6 . . ?
C22 C21 Cl3 112.4(5) . . ?
C22 C21 H21A 109.1 . . ?
Cl3 C21 H21A 109.1 . . ?
C22 C21 H21B 109.1 . . ?
Cl3 C21 H21B 109.1 . . ?
H21A C21 H21B 107.8 . . ?
C21 C22 Cl4 112.2(5) . . ?
C21 C22 H22B 109.2 . . ?
Cl4 C22 H22B 109.2 . . ?
C21 C22 H22A 109.2 . . ?
Cl4 C22 H22A 109.2 . . ?
H22B C22 H22A 107.9 . . ?

loop_
_geom_bond_atom_site_label_1
_geom_bond_atom_site_label_2
_geom_bond_distance
_geom_bond_site_symmetry_2
_geom_bond_publ_flag
Cu1 N11 1.948(5) . ?
Cu1 N1 1.960(5) . ?
Cu1 Cl1 2.249(2) . ?
Cu1 Cl2 2.2571(17) . ?
N1 C2 1.334(7) . ?
N1 C5 1.390(7) . ?
C2 N3 1.343(7) . ?
C2 C6 1.482(7) . ?
Cl3 C21 1.786(8) . ?
N3 C4 1.374(7) . ?
N3 C7 1.477(7) . ?
Cl4 C22 1.771(7) . ?
C4 C5 1.350(8) . ?
C4 H4 0.9500 . ?
C5 H5 0.9500 . ?
C6 H6A 0.9800 . ?
C6 H6B 0.9800 . ?
C6 H6C 0.9800 . ?
C7 C8 1.503(8) . ?
C7 H7A 0.9900 . ?
C7 H7B 0.9900 . ?
C8 C9 1.384(8) . ?
C8 C10 1.387(8) 2_556 ?
C9 C10 1.376(8) . ?
C9 H9 0.9500 . ?
C10 C8 1.387(8) 2_556 ?
C10 H10 0.9500 . ?
N11 C12 1.330(7) . ?
N11 C15 1.388(7) . ?
C12 N13 1.349(7) . ?
C12 C16 1.477(8) . ?
N13 C14 1.369(7) . ?
N13 C17 1.461(7) . ?
C14 C15 1.358(8) . ?
C14 H14 0.9500 . ?
C15 H15 0.9500 . ?
C16 H16A 0.9800 . ?
C16 H16B 0.9800 . ?
C16 H16C 0.9800 . ?
C17 C18 1.523(8) . ?
C17 H17A 0.9900 . ?
C17 H17B 0.9900 . ?
C18 C20 1.372(8) 2_655 ?
C18 C19 1.384(7) . ?
C19 C20 1.395(8) . ?
C19 H19 0.9500 . ?
C20 C18 1.372(8) 2_655 ?
C20 H20 0.9500 . ?
C21 C22 1.494(10) . ?
C21 H21A 0.9900 . ?
C21 H21B 0.9900 . ?
C22 H22B 0.9900 . ?
C22 H22A 0.9900 . ?

loop_
_geom_torsion_atom_site_label_1
_geom_torsion_atom_site_label_2
_geom_torsion_atom_site_label_3
_geom_torsion_atom_site_label_4
_geom_torsion
_geom_torsion_site_symmetry_1
_geom_torsion_site_symmetry_2
_geom_torsion_site_symmetry_3
_geom_torsion_site_symmetry_4
_geom_torsion_publ_flag
N11 Cu1 N1 C2 -67.8(6) . . . . ?
Cl1 Cu1 N1 C2 52.0(5) . . . . ?
Cl2 Cu1 N1 C2 178.1(5) . . . . ?
N11 Cu1 N1 C5 106.0(5) . . . . ?
Cl1 Cu1 N1 C5 -134.2(4) . . . . ?
Cl2 Cu1 N1 C5 -8.1(5) . . . . ?
C5 N1 C2 N3 1.2(6) . . . . ?
Cu1 N1 C2 N3 175.9(4) . . . . ?
C5 N1 C2 C6 -177.1(6) . . . . ?
Cu1 N1 C2 C6 -2.4(8) . . . . ?
N1 C2 N3 C4 -0.5(7) . . . . ?
C6 C2 N3 C4 177.7(5) . . . . ?
N1 C2 N3 C7 -175.4(5) . . . . ?
C6 C2 N3 C7 2.8(9) . . . . ?
C2 N3 C4 C5 -0.3(6) . . . . ?
C7 N3 C4 C5 174.6(5) . . . . ?
N3 C4 C5 N1 1.1(7) . . . . ?
C2 N1 C5 C4 -1.4(6) . . . . ?
Cu1 N1 C5 C4 -176.2(4) . . . . ?
C2 N3 C7 C8 82.7(7) . . . . ?
C4 N3 C7 C8 -91.4(6) . . . . ?
N3 C7 C8 C9 67.4(7) . . . . ?
N3 C7 C8 C10 -113.1(6) . . . 2_556 ?
C10 C8 C9 C10 1.2(10) 2_556 . . . ?
C7 C8 C9 C10 -179.3(6) . . . . ?
C8 C9 C10 C8 -1.2(10) . . . 2_556 ?
N1 Cu1 N11 C12 -55.8(5) . . . . ?
Cl1 Cu1 N11 C12 -176.9(4) . . . . ?
Cl2 Cu1 N11 C12 57.9(4) . . . . ?
N1 Cu1 N11 C15 129.4(5) . . . . ?
Cl1 Cu1 N11 C15 8.3(5) . . . . ?
Cl2 Cu1 N11 C15 -116.9(4) . . . . ?
C15 N11 C12 N13 0.3(6) . . . . ?
Cu1 N11 C12 N13 -175.5(3) . . . . ?
C15 N11 C12 C16 -179.1(5) . . . . ?
Cu1 N11 C12 C16 5.0(7) . . . . ?
N11 C12 N13 C14 -0.8(6) . . . . ?
C16 C12 N13 C14 178.7(5) . . . . ?
N11 C12 N13 C17 179.5(4) . . . . ?
C16 C12 N13 C17 -1.0(8) . . . . ?
C12 N13 C14 C15 0.9(6) . . . . ?
C17 N13 C14 C15 -179.4(5) . . . . ?
N13 C14 C15 N11 -0.7(6) . . . . ?
C12 N11 C15 C14 0.3(6) . . . . ?
Cu1 N11 C15 C14 175.8(4) . . . . ?
C12 N13 C17 C18 72.4(7) . . . . ?
C14 N13 C17 C18 -107.2(6) . . . . ?
N13 C17 C18 C20 -135.5(5) . . . 2_655 ?
N13 C17 C18 C19 47.4(7) . . . . ?
C20 C18 C19 C20 0.4(9) 2_655 . . . ?
C17 C18 C19 C20 177.5(5) . . . . ?
C18 C19 C20 C18 -0.4(9) . . . 2_655 ?
Cl3 C21 C22 Cl4 -68.7(7) . . . . ?
